data_7222756
loop_
_publ_author_name
'Kolb, A.'
'Klepp, K.O.'

_publ_section_title
;
 K4 Ti3 Te9 - a new pseudo one-dimensional polyanionic alkali
 chalcogenometallate(IV)
;
_journal_name_full
;
Zeitschrift fuer Naturforschung, Teil B. Anorganische Chemie, Organische 
Chemie (42,1987-)
;
_journal_page_first 633
_journal_page_last 638
_journal_volume 58
_journal_year 2003
_chemical_formula_sum 'K4 Te9 Ti3'
_chemical_name_systematic 'K4 (Ti3 Te9)'
_space_group_IT_number 14
_symmetry_space_group_name_Hall '-P 2ybc'
_symmetry_space_group_name_H-M 'P 1 21/c 1'
_cell_angle_alpha 90
_cell_angle_beta 92.35
_cell_angle_gamma 90
_cell_formula_units_Z 4
_cell_length_a 9.052
_cell_length_b 8.008
_cell_length_c 29.465
_cell_volume 2134.075
_citation_journal_id_ASTM ZNBSEN
_cod_data_source_file Kolb_ZNBSEN_2003_846.cif
_cod_data_source_block K4Te9Ti3
_cod_database_code 7222756

loop_
_symmetry_equiv_pos_as_xyz
x,y,z
-x,y+1/2,-z+1/2
-x,-y,-z
x,-y-1/2,z-1/2

loop_
_atom_site_label
_atom_site_type_symbol
_atom_site_fract_x
_atom_site_fract_y
_atom_site_fract_z
_atom_site_occupancy
_atom_site_U_iso_or_equiv
Te4 Te-1 0.07 0.0271 0.66194 1 0.0
Te7 Te-2 0.7386 0.1596 0.69238 1 0.0
Te1 Te-1 0.4227 0.026 0.58889 1 0.0
Te3 Te-1 0.6201 0.0107 0.92603 1 0.0
Ti1 Ti+4 0.2511 0.2645 0.6267 1 0.0
Ti3 Ti+4 0.5832 0.1948 0.11625 1 0.0
K3 K+1 0.1302 0.2355 0.7671 1 0.0
Te2 Te-2 0.1173 0.9847 0.17525 1 0.0
K4 K+1 0.5717 0.2163 0.3172 1 0.0
Te6 Te-2 0.0671 0.1671 0.05005 1 0.0
K1 K+1 0.3884 0.2363 0.4836 1 0.0
K2 K+1 0.9328 0.2099 0.4349 1 0.0
Te9 Te-1 0.2533 0.0946 0.87758 1 0.0
Ti2 Ti+4 0.9203 0.1858 0.13052 1 0.0
Te8 Te-2 0.7709 0.1589 0.55507 1 0.0
Te5 Te-2 0.4511 0.1673 0.20014 1 0.0
